data_7100105
loop_
_publ_author_name
'R. Winpenny'
'Andrei S. Batsanov'
'Finn Krebs Larsen'
'Chris Muryn'
'Jacob Overgaard'
'S.J. Teat'
'Grigore A. Timco'

_publ_section_title
;
Influencing The Nuclearity and Constitution of
Heterometallic Rings Via Templates
;
_journal_name_full 'Chemical Communications'
_journal_paper_doi 10.1039/b504912a
_journal_year 2005
_chemical_formula_sum 'C104 H190 Cr8 F12 N4 Ni2 O39'
_chemical_formula_weight 2882.02
_space_group_IT_number 14
_symmetry_cell_setting monoclinic
_symmetry_space_group_name_Hall '-P 2yn'
_symmetry_space_group_name_H-M 'P 1 21/n 1'
_cell_angle_alpha 90.00
_cell_angle_beta 114.734(9)
_cell_angle_gamma 90.00
_cell_formula_units_Z 2
_cell_length_a 20.328(2)
_cell_length_b 17.410(2)
_cell_length_c 23.585(2)
_cell_measurement_temperature 100(2)
_cell_volume 7581.2(14)
_diffrn_ambient_temperature 100(2)
_exptl_crystal_density_diffrn 1.241
_cod_original_sg_symbol_H-M 'P 21/n'
_cod_database_code 7100105

loop_
_symmetry_equiv_pos_as_xyz
'x, y, z'
'-x+1/2, y+1/2, -z+1/2'
'-x, -y, -z'
'x-1/2, -y-1/2, z-1/2'

loop_
_atom_site_label
_atom_site_type_symbol
_atom_site_fract_x
_atom_site_fract_y
_atom_site_fract_z
_atom_site_U_iso_or_equiv
_atom_site_adp_type
_atom_site_occupancy
_atom_site_symmetry_multiplicity
_atom_site_calc_flag
_atom_site_refinement_flags
_atom_site_disorder_assembly
_atom_site_disorder_group
Ni1 Ni 0.97138(7) 0.23734(8) 0.88693(6) 0.0430(5) Uani 0.50 1 d P . .
Ni2 Ni 0.86616(7) 0.23576(8) 0.94420(6) 0.0433(5) Uani 0.50 1 d P . .
Cr1 Cr 0.97138(7) 0.23734(8) 0.88693(6) 0.0430(5) Uani 0.50 1 d P . .
Cr2 Cr 0.86616(7) 0.23576(8) 0.94420(6) 0.0433(5) Uani 0.50 1 d P . .
Cr3 Cr 0.78874(8) 0.16531(9) 1.03360(8) 0.0499(5) Uani 1 1 d . . .
Cr5 Cr 0.90587(9) -0.15450(9) 1.15482(8) 0.0527(5) Uani 1 1 d . . .
Cr4 Cr 0.79272(8) -0.00179(9) 1.10785(7) 0.0508(5) Uani 1 1 d . . .
F1 F 0.8694(3) 0.1703(3) 1.0143(2) 0.0445(12) Uani 1 1 d . . .
F2 F 0.8041(2) 0.0552(3) 1.0441(2) 0.0401(11) Uani 1 1 d . . .
F3 F 0.8843(2) -0.0491(3) 1.1269(2) 0.0402(11) Uani 1 1 d . . .
F4 F 0.9357(2) 0.1653(3) 0.9320(2) 0.0424(12) Uani 1 1 d . . .
F5 F 0.8826(3) 0.2904(3) 0.8787(2) 0.0524(13) Uani 1 1 d . . .
F6 F 1.0566(3) 0.1721(3) 0.9061(2) 0.0445(12) Uani 1 1 d . . .
O1 O 0.8003(4) 0.3143(4) 0.9509(3) 0.0616(19) Uani 1 1 d . . .
O2 O 0.7750(4) 0.2749(4) 1.0292(4) 0.070(2) Uani 1 1 d . . .
O3 O 0.7834(4) 0.1727(4) 0.8862(3) 0.0579(17) Uani 1 1 d . . .
O4 O 0.7254(3) 0.1485(4) 0.9468(4) 0.0590(18) Uani 1 1 d . . .
O5 O 0.8546(5) 0.1788(5) 1.1224(4) 0.070(2) Uani 1 1 d . A .
O6 O 0.8399(4) 0.0757(5) 1.1697(3) 0.067(2) Uani 1 1 d . A .
O7 O 0.7052(4) 0.1595(4) 1.0530(4) 0.066(2) Uani 1 1 d . . .
O8 O 0.6979(4) 0.0404(5) 1.0853(4) 0.075(2) Uani 1 1 d . . .
O9 O 0.7773(5) -0.0592(5) 1.1725(5) 0.083(3) Uani 1 1 d . B .
O10 O 0.8714(5) -0.1358(5) 1.2204(4) 0.078(2) Uani 1 1 d . B .
O11 O 0.7466(3) -0.0846(5) 1.0464(4) 0.068(2) Uani 1 1 d . . .
O12 O 0.8116(4) -0.1865(4) 1.0946(4) 0.065(2) Uani 1 1 d . . .
O13 O 1.0010(4) -0.1200(5) 1.2158(3) 0.069(2) Uani 1 1 d . . .
O14 O 0.9181(3) 0.1837(4) 0.8069(3) 0.0572(17) Uani 1 1 d . . .
O15 O 1.0289(3) 0.2886(4) 0.9679(3) 0.0502(16) Uani 1 1 d . . .
O16 O 0.9483(4) 0.2925(4) 1.0089(3) 0.0502(16) Uani 1 1 d . . .
O17 O 1.0023(4) 0.3189(4) 0.8461(3) 0.0593(18) Uani 1 1 d . . .
O18 O 0.9222(5) -0.2581(5) 1.1845(4) 0.078(2) Uani 1 1 d . . .
C1 C 0.7737(6) 0.3234(6) 0.9880(5) 0.056(2) Uani 1 1 d . . .
C2 C 0.7369(6) 0.3996(7) 0.9875(6) 0.066(3) Uani 1 1 d . . .
C3 C 0.6584(8) 0.3947(10) 0.9342(9) 0.110(5) Uani 1 1 d . . .
C4 C 0.7746(9) 0.4625(8) 0.9707(7) 0.091(4) Uani 1 1 d . . .
C5 C 0.7315(13) 0.4131(9) 1.0500(9) 0.129(8) Uani 1 1 d . . .
C6 C 0.7301(5) 0.1475(6) 0.8948(5) 0.052(2) Uani 1 1 d . . .
C7 C 0.6678(6) 0.1075(8) 0.8421(6) 0.082(4) Uani 1 1 d . . .
C8 C 0.6018(7) 0.1567(10) 0.8250(10) 0.128(7) Uani 1 1 d . . .
C9 C 0.6519(11) 0.0283(10) 0.8676(9) 0.132(7) Uani 1 1 d . . .
C10 C 0.6899(11) 0.0897(10) 0.7881(7) 0.116(6) Uani 1 1 d . . .
C11 C 0.8683(5) 0.1409(8) 1.1695(5) 0.063(3) Uani 1 1 d . . .
C12 C 0.9343(17) 0.1600(17) 1.2341(16) 0.13(2) Uiso 0.38(2) 1 d PD A 1
C13 C 0.922(2) 0.236(2) 1.256(2) 0.101(11) Uiso 0.38(2) 1 d PDU A 1
C14 C 1.0038(18) 0.1614(19) 1.2276(18) 0.085(10) Uiso 0.38(2) 1 d PDU A 1
C15 C 0.939(3) 0.101(2) 1.281(3) 0.140(12) Uiso 0.38(2) 1 d PDU A 1
C12A C 0.9177(10) 0.1696(9) 1.2352(8) 0.069(6) Uiso 0.62(2) 1 d PD A 2
C13A C 0.9235(13) 0.2536(10) 1.2284(13) 0.093(7) Uiso 0.62(2) 1 d PDU A 2
C14A C 0.9905(15) 0.1345(16) 1.2556(16) 0.136(9) Uiso 0.62(2) 1 d PDU A 2
C15A C 0.8902(16) 0.1549(15) 1.2834(13) 0.125(10) Uiso 0.62(2) 1 d PDU A 2
C16 C 0.6718(5) 0.1046(6) 1.0649(5) 0.051(2) Uani 1 1 d . . .
C17 C 0.5936(6) 0.1230(6) 1.0565(6) 0.061(3) Uani 1 1 d . . .
C18 C 0.5933(9) 0.1996(10) 1.0882(12) 0.143(9) Uani 1 1 d . . .
C19 C 0.5670(8) 0.0574(10) 1.0850(8) 0.098(5) Uani 1 1 d . . .
C20 C 0.5483(7) 0.1200(14) 0.9858(8) 0.131(7) Uani 1 1 d . . .
C21 C 0.8193(7) -0.1017(7) 1.2178(6) 0.069(3) Uani 1 1 d . . .
C22 C 0.8300(18) -0.1105(16) 1.2903(18) 0.130(19) Uiso 0.37(3) 1 d PD B 1
C23 C 0.7817(19) -0.0393(14) 1.2909(16) 0.069(11) Uiso 0.37(3) 1 d PDU B 1
C24 C 0.9053(19) -0.110(3) 1.350(3) 0.19(3) Uiso 0.37(3) 1 d PDU B 1
C25 C 0.788(2) -0.1890(15) 1.2855(19) 0.072(11) Uiso 0.37(3) 1 d PDU B 1
C22A C 0.7960(8) -0.1149(7) 1.2701(7) 0.056(5) Uiso 0.63(3) 1 d PD B 2
C23A C 0.7321(12) -0.0599(12) 1.2661(11) 0.102(9) Uiso 0.63(3) 1 d PDU B 2
C24A C 0.8658(10) -0.1018(9) 1.3335(8) 0.068(6) Uiso 0.63(3) 1 d PDU B 2
C25A C 0.7712(12) -0.2022(10) 1.2634(14) 0.106(9) Uiso 0.63(3) 1 d PDU B 2
C26 C 0.7624(7) -0.1563(7) 1.0524(6) 0.064(3) Uani 1 1 d . C .
C27 C 0.7123(7) -0.2078(8) 0.9982(7) 0.098(4) Uani 1 1 d D . .
C28 C 0.7132(14) -0.2911(11) 1.0187(13) 0.111(10) Uiso 0.62(4) 1 d PDU C 1
C29 C 0.7509(14) -0.2013(16) 0.9549(13) 0.118(11) Uiso 0.62(4) 1 d PDU C 1
C30 C 0.6348(10) -0.1788(13) 0.9649(12) 0.098(9) Uiso 0.62(4) 1 d PDU C 1
C28A C 0.739(2) -0.2907(13) 1.003(2) 0.117(16) Uiso 0.38(4) 1 d PDU C 2
C29A C 0.703(3) -0.174(2) 0.9351(13) 0.119(18) Uiso 0.38(4) 1 d PDU C 2
C30A C 0.6391(17) -0.206(3) 1.003(2) 0.14(2) Uiso 0.38(4) 1 d PDU C 2
C31 C 1.0641(6) -0.1439(7) 1.2278(6) 0.063(3) Uani 1 1 d . . .
C32 C 1.1233(7) -0.1158(7) 1.2900(5) 0.086(4) Uani 1 1 d D . .
C33 C 1.091(3) -0.043(2) 1.304(3) 0.13(2) Uiso 0.28(2) 1 d PDU D 1
C34 C 1.191(2) -0.096(3) 1.281(4) 0.15(3) Uiso 0.28(2) 1 d PDU D 1
C35 C 1.142(4) -0.172(3) 1.344(3) 0.23(4) Uiso 0.28(2) 1 d PDU D 1
C33A C 1.1402(12) -0.0325(10) 1.2823(12) 0.121(9) Uiso 0.72(2) 1 d PDU D 2
C34A C 1.1924(10) -0.1630(10) 1.3100(9) 0.089(6) Uiso 0.72(2) 1 d PDU D 2
C35A C 1.0935(10) -0.1222(10) 1.3388(8) 0.085(6) Uiso 0.72(2) 1 d PDU D 2
C36 C 1.0078(5) 0.3075(5) 1.0085(4) 0.043(2) Uani 1 1 d . . .
C37 C 1.0609(6) 0.3497(6) 1.0666(5) 0.060(3) Uani 1 1 d . . .
C38 C 1.1142(10) 0.3963(10) 1.0474(10) 0.131(7) Uani 1 1 d . . .
C39 C 1.1075(8) 0.2864(8) 1.1144(6) 0.089(4) Uani 1 1 d . . .
C40 C 1.0201(10) 0.3969(11) 1.0963(8) 0.121(7) Uani 1 1 d . . .
C41 C 1.0450(6) 0.3174(6) 0.8217(6) 0.064(3) Uani 1 1 d . . .
C42 C 1.0580(9) 0.3906(8) 0.7919(9) 0.103(4) Uani 1 1 d U . .
C43 C 1.0128(13) 0.3813(11) 0.7192(10) 0.137(6) Uani 1 1 d U . .
C44 C 1.1369(11) 0.3988(11) 0.8110(14) 0.160(8) Uani 1 1 d U . .
C45 C 1.0287(10) 0.4606(7) 0.8141(11) 0.120(6) Uani 1 1 d U . .
N1 N 0.0603(7) 0.0351(7) 0.0819(6) 0.042(3) Uiso 0.50 1 d PDU E 1
C100 C 0.0417(13) 0.0985(12) 0.0449(12) 0.050(9) Uiso 0.50 1 d PDU E 1
N2 N 0.0794(8) 0.0978(8) 0.0091(7) 0.049(4) Uiso 0.50 1 d PDU E 1
C101 C 0.1276(9) 0.0392(9) 0.0317(8) 0.050(5) Uiso 0.50 1 d PDU E 1
C102 C 0.1143(10) -0.0010(11) 0.0728(9) 0.061(5) Uiso 0.50 1 d PDU E 1
C103 C 0.0277(13) 0.0128(13) 0.1230(11) 0.060(5) Uiso 0.50 1 d PDU E 1
N1A N 0.0895(7) 0.0375(7) 0.0652(6) 0.043(3) Uiso 0.50 1 d PDU F 2
C104 C 0.0649(10) -0.0007(11) 0.1024(9) 0.061(5) Uiso 0.50 1 d PDU F 2
N2A N 0.0070(10) 0.0365(10) 0.1043(9) 0.077(6) Uiso 0.50 1 d PDU F 2
C105 C -0.0073(9) 0.0935(9) 0.0613(7) 0.044(4) Uiso 0.50 1 d PDU F 2
C106 C 0.0381(12) 0.0911(14) 0.0353(12) 0.049(9) Uiso 0.50 1 d PDU F 2
C107 C 0.1504(11) 0.0150(13) 0.0533(11) 0.060(5) Uiso 0.50 1 d PDU F 2
C152 C 0.8180(12) 0.3753(15) 0.7475(11) 0.148(8) Uani 1 1 d . . .
O50 O 0.6974(11) 0.3928(11) 0.6860(8) 0.236(11) Uani 1 1 d . . .
C150 C 0.7436(12) 0.3668(10) 0.7327(8) 0.124(7) Uani 1 1 d . . .
C151 C 0.7211(10) 0.3289(15) 0.7789(10) 0.145(8) Uani 1 1 d . . .
O100 O 0.0000 0.0000 0.5000 0.39(3) Uiso 1 2 d S . .

loop_
_atom_site_aniso_label
_atom_site_aniso_U_11
_atom_site_aniso_U_22
_atom_site_aniso_U_33
_atom_site_aniso_U_23
_atom_site_aniso_U_13
_atom_site_aniso_U_12
Ni1 0.0315(8) 0.0567(9) 0.0433(8) 0.0060(6) 0.0181(6) 0.0039(5)
Ni2 0.0329(8) 0.0602(9) 0.0384(8) 0.0064(6) 0.0164(6) 0.0084(5)
Cr1 0.0315(8) 0.0567(9) 0.0433(8) 0.0060(6) 0.0181(6) 0.0039(5)
Cr2 0.0329(8) 0.0602(9) 0.0384(8) 0.0064(6) 0.0164(6) 0.0084(5)
Cr3 0.0403(9) 0.0571(10) 0.0617(11) 0.0015(7) 0.0307(8) 0.0012(7)
Cr5 0.0530(10) 0.0600(11) 0.0593(11) 0.0064(7) 0.0375(9) 0.0049(7)
Cr4 0.0408(9) 0.0694(11) 0.0557(10) 0.0050(7) 0.0335(8) 0.0080(7)
F1 0.037(3) 0.061(3) 0.044(3) 0.005(2) 0.025(2) 0.000(2)
F2 0.032(2) 0.054(3) 0.039(3) -0.003(2) 0.019(2) 0.002(2)
F3 0.037(3) 0.046(3) 0.045(3) -0.001(2) 0.023(2) -0.002(2)
F4 0.035(3) 0.048(3) 0.050(3) 0.008(2) 0.023(2) 0.006(2)
F5 0.045(3) 0.060(3) 0.050(3) 0.016(3) 0.019(3) 0.013(2)
F6 0.037(3) 0.055(3) 0.044(3) 0.002(2) 0.021(2) 0.007(2)
O1 0.051(4) 0.085(5) 0.053(4) 0.026(4) 0.026(4) 0.026(4)
O2 0.077(5) 0.065(5) 0.095(6) 0.008(4) 0.062(5) 0.013(4)
O3 0.037(4) 0.077(5) 0.056(4) 0.007(3) 0.015(3) 0.007(3)
O4 0.037(4) 0.072(5) 0.071(5) 0.012(4) 0.026(4) 0.006(3)
O5 0.090(6) 0.075(5) 0.066(5) -0.016(4) 0.053(5) -0.031(4)
O6 0.074(5) 0.076(5) 0.048(4) -0.013(3) 0.023(4) -0.001(4)
O7 0.053(4) 0.067(5) 0.091(6) 0.006(4) 0.044(4) 0.010(3)
O8 0.062(5) 0.080(5) 0.112(7) 0.017(5) 0.065(5) 0.009(4)
O9 0.085(6) 0.083(5) 0.127(8) 0.022(5) 0.088(6) 0.018(5)
O10 0.106(7) 0.071(5) 0.088(6) 0.022(4) 0.073(6) 0.030(5)
O11 0.033(4) 0.085(6) 0.073(5) 0.019(4) 0.009(4) -0.006(3)
O12 0.042(4) 0.073(5) 0.084(5) -0.013(4) 0.029(4) 0.007(4)
O13 0.078(6) 0.082(5) 0.037(4) 0.002(3) 0.015(4) 0.026(4)
O14 0.043(4) 0.085(5) 0.051(4) -0.009(4) 0.028(3) 0.000(3)
O15 0.038(3) 0.059(4) 0.059(4) -0.005(3) 0.025(3) -0.002(3)
O16 0.052(4) 0.056(4) 0.043(3) 0.002(3) 0.020(3) 0.001(3)
O17 0.056(4) 0.070(4) 0.070(5) 0.019(4) 0.044(4) 0.007(3)
O18 0.091(6) 0.067(5) 0.102(6) 0.011(4) 0.066(6) 0.021(4)
C1 0.057(6) 0.061(6) 0.059(6) -0.001(5) 0.034(6) 0.001(5)
C2 0.057(6) 0.070(7) 0.079(8) 0.003(6) 0.038(6) 0.011(5)
C3 0.061(8) 0.121(12) 0.141(14) 0.012(11) 0.035(9) 0.021(8)
C4 0.111(11) 0.090(9) 0.091(9) 0.013(8) 0.062(9) 0.016(8)
C5 0.23(2) 0.086(10) 0.138(14) 0.021(9) 0.143(16) 0.057(12)
C6 0.037(5) 0.061(6) 0.052(6) -0.005(5) 0.012(5) 0.005(4)
C7 0.051(7) 0.106(10) 0.071(8) -0.014(7) 0.007(6) 0.006(6)
C8 0.043(7) 0.132(14) 0.153(16) 0.007(12) -0.013(9) 0.020(8)
C9 0.145(16) 0.100(12) 0.128(14) -0.013(11) 0.034(13) -0.063(12)
C10 0.139(15) 0.105(11) 0.059(8) -0.019(8) -0.002(9) -0.011(10)
C11 0.032(5) 0.105(9) 0.051(6) -0.022(6) 0.017(5) -0.015(5)
C16 0.042(5) 0.067(7) 0.054(6) -0.024(5) 0.030(5) -0.013(5)
C17 0.050(6) 0.066(6) 0.082(7) -0.022(6) 0.042(6) -0.005(5)
C18 0.098(11) 0.102(12) 0.26(3) -0.101(14) 0.112(15) -0.018(9)
C19 0.067(8) 0.121(12) 0.132(13) -0.003(10) 0.068(9) -0.009(8)
C20 0.038(7) 0.26(2) 0.097(11) 0.018(13) 0.029(8) 0.032(10)
C21 0.079(8) 0.072(7) 0.081(8) 0.010(6) 0.058(7) 0.008(6)
C26 0.063(7) 0.069(8) 0.064(7) -0.011(6) 0.029(6) -0.015(6)
C27 0.086(10) 0.104(11) 0.108(11) -0.021(9) 0.044(9) -0.007(8)
C31 0.048(6) 0.072(7) 0.064(7) 0.014(6) 0.019(6) 0.002(5)
C32 0.099(10) 0.101(10) 0.043(6) 0.007(6) 0.016(7) 0.016(8)
C36 0.036(5) 0.055(5) 0.040(5) -0.002(4) 0.018(4) 0.002(4)
C37 0.048(6) 0.060(6) 0.063(6) -0.010(5) 0.015(5) -0.005(5)
C38 0.118(14) 0.111(13) 0.169(19) -0.018(12) 0.066(14) -0.066(11)
C39 0.093(10) 0.081(9) 0.057(7) -0.002(6) -0.002(7) 0.002(7)
C40 0.110(12) 0.143(15) 0.110(12) -0.090(12) 0.045(10) -0.019(10)
C41 0.058(7) 0.053(6) 0.075(7) 0.012(5) 0.023(6) 0.001(5)
C42 0.122(10) 0.075(8) 0.163(11) 0.043(8) 0.108(10) 0.016(7)
C43 0.193(16) 0.119(13) 0.146(10) 0.060(10) 0.117(11) 0.047(12)
C44 0.120(10) 0.111(13) 0.30(2) 0.064(16) 0.141(13) -0.002(9)
C45 0.142(13) 0.045(7) 0.213(17) 0.014(8) 0.114(14) 0.001(7)
C152 0.109(15) 0.19(2) 0.131(17) 0.057(16) 0.040(14) 0.020(15)
O50 0.24(2) 0.205(18) 0.125(12) 0.071(12) -0.054(13) 0.033(15)
C150 0.129(16) 0.096(11) 0.090(11) 0.013(9) -0.009(12) -0.014(10)
C151 0.081(12) 0.21(2) 0.127(15) 0.053(15) 0.026(11) 0.006(12)

loop_
_geom_bond_atom_site_label_1
_geom_bond_atom_site_label_2
_geom_bond_distance
_geom_bond_site_symmetry_2
_geom_bond_publ_flag
Ni1 F6 1.959(5) . ?
Ni1 O17 1.961(7) . ?
Ni1 F5 1.963(5) . ?
Ni1 F4 1.969(5) . ?
Ni1 O14 1.974(7) . ?
Ni1 O15 1.985(7) . ?
Ni1 Ni2 2.9696(17) . ?
Ni2 F5 1.959(5) . ?
Ni2 O1 1.967(7) . ?
Ni2 F4 1.981(5) . ?
Ni2 F1 1.986(5) . ?
Ni2 O16 1.990(7) . ?
Ni2 O3 1.995(7) . ?
Cr3 F1 1.878(5) . ?
Cr3 O2 1.924(7) . ?
Cr3 O4 1.931(8) . ?
Cr3 O7 1.936(7) . ?
Cr3 F2 1.941(5) . ?
Cr3 O5 1.972(8) . ?
Cr5 F6 1.912(5) 3_757 ?
Cr5 O18 1.912(8) . ?
Cr5 O12 1.929(8) . ?
Cr5 F3 1.937(5) . ?
Cr5 O13 1.960(8) . ?
Cr5 O10 1.975(8) . ?
Cr4 F2 1.895(5) . ?
Cr4 F3 1.910(5) . ?
Cr4 O8 1.919(8) . ?
Cr4 O6 1.922(7) . ?
Cr4 O9 1.955(8) . ?
Cr4 O11 1.981(8) . ?
F6 Cr5 1.913(5) 3_757 ?
O1 C1 1.213(12) . ?
O2 C1 1.280(13) . ?
O3 C6 1.261(12) . ?
O4 C6 1.270(12) . ?
O5 C11 1.219(14) . ?
O6 C11 1.275(14) . ?
O7 C16 1.272(12) . ?
O8 C16 1.244(13) . ?
O9 C21 1.287(15) . ?
O10 C21 1.192(14) . ?
O11 C26 1.281(14) . ?
O12 C26 1.197(14) . ?
O13 C31 1.263(13) . ?
O14 C31 1.236(14) 3_757 ?
O15 C36 1.247(10) . ?
O16 C36 1.241(11) . ?
O17 C41 1.226(13) . ?
O18 C41 1.271(13) 3_757 ?
C1 C2 1.521(15) . ?
C2 C4 1.484(18) . ?
C2 C5 1.540(19) . ?
C2 C3 1.57(2) . ?
C6 C7 1.521(15) . ?
C7 C8 1.498(19) . ?
C7 C10 1.55(2) . ?
C7 C9 1.59(2) . ?
C11 C12A 1.53(2) . ?
C11 C12 1.59(3) . ?
C12 C13 1.481(15) . ?
C12 C14 1.483(15) . ?
C12 C15 1.484(15) . ?
C12A C13A 1.482(15) . ?
C12A C14A 1.483(15) . ?
C12A C15A 1.485(15) . ?
C16 C17 1.550(13) . ?
C17 C18 1.528(17) . ?
C17 C20 1.53(2) . ?
C17 C19 1.534(19) . ?
C21 C22A 1.512(19) . ?
C21 C22 1.64(4) . ?
C22 C23 1.585(15) . ?
C22 C25 1.586(15) . ?
C22 C24 1.586(15) . ?
C22A C23A 1.585(14) . ?
C22A C25A 1.588(14) . ?
C22A C24A 1.589(14) . ?
C26 C27 1.546(18) . ?
C27 C30 1.522(14) . ?
C27 C28 1.527(14) . ?
C27 C28A 1.527(15) . ?
C27 C29 1.529(14) . ?
C27 C29A 1.533(15) . ?
C27 C30A 1.534(15) . ?
C31 O14 1.236(14) 3_757 ?
C31 C32 1.538(17) . ?
C32 C35A 1.512(13) . ?
C32 C35 1.515(15) . ?
C32 C34 1.517(15) . ?
C32 C33 1.518(15) . ?
C32 C33A 1.519(14) . ?
C32 C34A 1.521(13) . ?
C36 C37 1.531(13) . ?
C37 C40 1.530(18) . ?
C37 C38 1.565(19) . ?
C37 C39 1.578(17) . ?
C41 O18 1.271(13) 3_757 ?
C41 C42 1.530(16) . ?
C42 C44 1.48(2) . ?
C42 C45 1.54(2) . ?
C42 C43 1.58(3) . ?
N1 C102 1.358(11) . ?
N1 C100 1.360(10) . ?
N1 C103 1.44(2) . ?
C100 N2 1.357(11) . ?
N2 C101 1.360(11) . ?
C101 C102 1.312(9) . ?
N1A C104 1.355(11) . ?
N1A C106 1.358(10) . ?
N1A C107 1.43(2) . ?
C104 N2A 1.358(11) . ?
N2A C105 1.360(11) . ?
C105 C106 1.304(9) . ?
C152 C150 1.41(3) . ?
O50 C150 1.20(2) . ?
C150 C151 1.50(3) . ?
